data_4500323
loop_
_publ_author_name
'Sarma, Rupam'
'Deka, Himangshu'
'Boudalis, Athanassios K.'
'Baruah, Jubaraj B.'

_publ_section_title
;
 Coordination Polymers of Lanthanide(III): Toward Encapsulation of
 Well-Defined Assembly of Guest Molecules
;
_journal_issue 2
_journal_name_full 'Crystal Growth &amp; Design'
_journal_page_first 547
_journal_paper_doi 10.1021/cg101432k
_journal_volume 11
_journal_year 2011
_chemical_formula_sum 'C34 H34 Ce N3 O11'
_chemical_formula_weight 800.76
_chemical_name_systematic
; 
 ? 
;
_space_group_IT_number 14
_symmetry_cell_setting monoclinic
_symmetry_space_group_name_Hall '-P 2ybc'
_symmetry_space_group_name_H-M 'P 1 21/c 1'
_atom_sites_solution_hydrogens geom
_atom_sites_solution_primary direct
_atom_sites_solution_secondary difmap
_audit_creation_method SHELXL-97
_cell_angle_alpha 90.00
_cell_angle_beta 112.500(4)
_cell_angle_gamma 90.00
_cell_formula_units_Z 4
_cell_length_a 12.8612(12)
_cell_length_b 10.2716(9)
_cell_length_c 28.254(2)
_cell_measurement_reflns_used 9880
_cell_measurement_temperature 296(2)
_cell_measurement_theta_max 27.60
_cell_measurement_theta_min 2.72
_cell_volume 3448.4(5)
_computing_structure_refinement 'SHELXL-97 (Sheldrick, 1997)'
_computing_structure_solution 'SHELXS-97 (Sheldrick, 1990)'
_diffrn_ambient_temperature 296(2)
_diffrn_measured_fraction_theta_full 0.968
_diffrn_measured_fraction_theta_max 0.968
_diffrn_radiation_monochromator graphite
_diffrn_radiation_source 'fine-focus sealed tube'
_diffrn_radiation_type MoK\a
_diffrn_radiation_wavelength 0.71073
_diffrn_reflns_av_R_equivalents 0.0531
_diffrn_reflns_av_sigmaI/netI 0.0400
_diffrn_reflns_limit_h_max 15
_diffrn_reflns_limit_h_min -14
_diffrn_reflns_limit_k_max 11
_diffrn_reflns_limit_k_min -11
_diffrn_reflns_limit_l_max 33
_diffrn_reflns_limit_l_min -31
_diffrn_reflns_number 31305
_diffrn_reflns_theta_full 25.00
_diffrn_reflns_theta_max 25.00
_diffrn_reflns_theta_min 1.56
_exptl_absorpt_coefficient_mu 1.384
_exptl_absorpt_correction_T_max 0.3232
_exptl_absorpt_correction_T_min 0.1914
_exptl_absorpt_correction_type empirical
_exptl_absorpt_process_details SADABS
_exptl_crystal_colour colorless
_exptl_crystal_density_diffrn 1.542
_exptl_crystal_density_method 'not measured'
_exptl_crystal_description block
_exptl_crystal_F_000 1620
_exptl_crystal_size_max 0.24
_exptl_crystal_size_mid 0.16
_exptl_crystal_size_min 0.14
_refine_diff_density_max 0.798
_refine_diff_density_min -0.705
_refine_diff_density_rms 0.082
_refine_ls_extinction_method none
_refine_ls_goodness_of_fit_ref 1.076
_refine_ls_hydrogen_treatment constr
_refine_ls_matrix_type full
_refine_ls_number_parameters 444
_refine_ls_number_reflns 5886
_refine_ls_number_restraints 2
_refine_ls_restrained_S_all 1.083
_refine_ls_R_factor_all 0.0433
_refine_ls_R_factor_gt 0.0329
_refine_ls_shift/su_max 0.001
_refine_ls_shift/su_mean 0.000
_refine_ls_structure_factor_coef Fsqd
_refine_ls_weighting_details 'calc w=1/[\s^2^(Fo^2^)+(0.0529P)^2^+0.0000P] where P=(Fo^2^+2Fc^2^)/3'
_refine_ls_weighting_scheme calc
_refine_ls_wR_factor_gt 0.0916
_refine_ls_wR_factor_ref 0.0963
_reflns_number_gt 4661
_reflns_number_total 5886
_reflns_threshold_expression >2sigma(I)
_cod_data_source_file cg101432k_si_003.cif
_cod_data_source_block cebzbpno_0m
_cod_depositor_comments
;
The following automatic conversions were performed:

'_symmetry_cell_setting' value 'Monoclinic' changed to 'monoclinic'
according to /home/saulius/struct/CIF-dictionaries/cif_core.dic
dictionary named 'cif_core.dic' version 2.4.1 from 2010-06-29.

Automatic conversion script
Id: cif_fix_values 1715 2011-07-08 13:25:40Z adriana 
;
_cod_original_sg_symbol_H-M P2(1)/c
_cod_database_code 4500323

loop_
_symmetry_equiv_pos_as_xyz
'x, y, z'
'-x, y+1/2, -z+1/2'
'-x, -y, -z'
'x, -y-1/2, z-1/2'

loop_
_atom_site_label
_atom_site_type_symbol
_atom_site_fract_x
_atom_site_fract_y
_atom_site_fract_z
_atom_site_U_iso_or_equiv
_atom_site_adp_type
_atom_site_occupancy
_atom_site_symmetry_multiplicity
_atom_site_calc_flag
_atom_site_refinement_flags
C1 C -0.0631(3) -0.0414(3) 0.08436(14) 0.0377(9) Uani 1 1 d .
C2 C -0.1611(3) -0.0949(3) 0.03955(13) 0.0350(8) Uani 1 1 d .
C3 C -0.1608(3) -0.0928(3) -0.00925(13) 0.0458(10) Uani 1 1 d .
H3 H -0.0999 -0.0572 -0.0148 0.055 Uiso 1 1 calc R
C4 C -0.2498(4) -0.1430(4) -0.04959(15) 0.0633(12) Uani 1 1 d .
H4 H -0.2483 -0.1426 -0.0822 0.076 Uiso 1 1 calc R
C5 C -0.3407(4) -0.1937(4) -0.0423(2) 0.0761(15) Uani 1 1 d .
H5 H -0.4011 -0.2273 -0.0699 0.091 Uiso 1 1 calc R
C6 C -0.3420(4) -0.1946(4) 0.0062(2) 0.0689(13) Uani 1 1 d .
H6 H -0.4038 -0.2286 0.0113 0.083 Uiso 1 1 calc R
C7 C -0.2527(3) -0.1458(4) 0.04690(16) 0.0502(10) Uani 1 1 d .
H7 H -0.2542 -0.1471 0.0796 0.060 Uiso 1 1 calc R
C8 C -0.1530(3) 0.2714(3) 0.17284(12) 0.0332(8) Uani 1 1 d .
C9 C -0.2389(3) 0.2915(3) 0.11985(12) 0.0324(8) Uani 1 1 d .
C10 C -0.2637(3) 0.1943(4) 0.08387(13) 0.0438(9) Uani 1 1 d .
H10 H -0.2320 0.1122 0.0934 0.053 Uiso 1 1 calc R
C11 C -0.3339(3) 0.2160(5) 0.03439(15) 0.0624(12) Uani 1 1 d .
H11 H -0.3501 0.1485 0.0108 0.075 Uiso 1 1 calc R
C12 C -0.3805(3) 0.3346(5) 0.01914(17) 0.0700(14) Uani 1 1 d .
H12 H -0.4261 0.3495 -0.0150 0.084 Uiso 1 1 calc R
C13 C -0.3598(3) 0.4324(5) 0.05456(19) 0.0666(13) Uani 1 1 d .
H13 H -0.3932 0.5135 0.0445 0.080 Uiso 1 1 calc R
C14 C -0.2897(3) 0.4113(4) 0.10509(15) 0.0496(10) Uani 1 1 d .
H14 H -0.2768 0.4777 0.1291 0.060 Uiso 1 1 calc R
C15 C 0.1908(3) 0.2517(3) 0.29350(12) 0.0335(8) Uani 1 1 d .
C16 C 0.3100(3) 0.2898(3) 0.32530(12) 0.0367(8) Uani 1 1 d .
C17 C 0.3359(3) 0.4136(4) 0.34486(15) 0.0567(11) Uani 1 1 d .
H17 H 0.2794 0.4757 0.3377 0.068 Uiso 1 1 calc R
C18 C 0.4440(5) 0.4455(6) 0.3747(2) 0.0842(16) Uani 1 1 d .
H18 H 0.4600 0.5292 0.3881 0.101 Uiso 1 1 calc R
C19 C 0.5278(5) 0.3587(7) 0.3851(2) 0.0993(19) Uani 1 1 d .
H19 H 0.6012 0.3829 0.4052 0.119 Uiso 1 1 calc R
C20 C 0.5057(4) 0.2363(6) 0.3665(2) 0.106(2) Uani 1 1 d .
H20 H 0.5638 0.1762 0.3741 0.127 Uiso 1 1 calc R
C21 C 0.3953(3) 0.1997(4) 0.33586(17) 0.0683(13) Uani 1 1 d .
H21 H 0.3799 0.1156 0.3228 0.082 Uiso 1 1 calc R
C22 C 0.0458(3) 0.1049(3) 0.37203(14) 0.0429(9) Uani 1 1 d .
H22 H 0.0623 0.1872 0.3631 0.051 Uiso 1 1 calc R
C23 C 0.0864(3) 0.0682(3) 0.42223(14) 0.0421(9) Uani 1 1 d .
H23 H 0.1297 0.1269 0.4470 0.051 Uiso 1 1 calc R
C24 C 0.0654(3) -0.0535(3) 0.43754(13) 0.0337(8) Uani 1 1 d .
C25 C -0.0023(3) -0.1354(3) 0.39860(13) 0.0415(9) Uani 1 1 d .
H25 H -0.0197 -0.2180 0.4069 0.050 Uiso 1 1 calc R
C26 C -0.0437(3) -0.0968(4) 0.34822(14) 0.0450(10) Uani 1 1 d .
H26 H -0.0894 -0.1529 0.3230 0.054 Uiso 1 1 calc R
C27 C 0.1108(3) -0.0943(3) 0.49141(13) 0.0345(8) Uani 1 1 d .
C28 C 0.1691(3) -0.0080(3) 0.53087(16) 0.0449(10) Uani 1 1 d .
H28 H 0.1807 0.0770 0.5226 0.054 Uiso 1 1 calc R
C29 C 0.2094(3) -0.0443(4) 0.58098(15) 0.0507(10) Uani 1 1 d .
H29 H 0.2475 0.0161 0.6062 0.061 Uiso 1 1 calc R
C30 C 0.1405(3) -0.2533(4) 0.55789(15) 0.0507(10) Uani 1 1 d .
H30 H 0.1311 -0.3382 0.5670 0.061 Uiso 1 1 calc R
C31 C 0.0987(3) -0.2191(3) 0.50725(14) 0.0449(9) Uani 1 1 d .
H31 H 0.0612 -0.2814 0.4828 0.054 Uiso 1 1 calc R
C32 C 0.5605(7) 0.4158(11) 0.2615(3) 0.218(5) Uani 1 1 d .
H32A H 0.5332 0.5033 0.2600 0.327 Uiso 1 1 calc R
H32B H 0.6334 0.4172 0.2595 0.327 Uiso 1 1 calc R
H32C H 0.5661 0.3760 0.2931 0.327 Uiso 1 1 calc R
C33 C 0.5502(9) 0.2893(13) 0.1938(5) 0.321(9) Uani 1 1 d .
H33A H 0.5255 0.2018 0.1837 0.482 Uiso 1 1 calc R
H33B H 0.6283 0.2887 0.2161 0.482 Uiso 1 1 calc R
H33C H 0.5402 0.3406 0.1640 0.482 Uiso 1 1 calc R
C34 C 0.3876(6) 0.3089(8) 0.2103(3) 0.152(3) Uani 1 1 d .
H34 H 0.3621 0.3368 0.2353 0.182 Uiso 1 1 calc R
H4A H 0.1735 -0.2114 0.1890 0.182 Uiso 1 1 d R
H4B H 0.1237 -0.2689 0.2208 0.182 Uiso 1 1 d R
H6B H 0.1820 0.1472 0.1749 0.182 Uiso 1 1 d RD
H6A H 0.0985 0.0611 0.1358 0.182 Uiso 1 1 d RD
Ce1 Ce 0.027838(16) -0.008190(17) 0.221114(7) 0.03065(10) Uani 1 1 d .
N1 N -0.0185(3) 0.0222(3) 0.33507(12) 0.0395(8) Uani 1 1 d .
N2 N 0.1948(2) -0.1668(3) 0.59467(12) 0.0481(8) Uani 1 1 d .
N7 N 0.4857(5) 0.3440(6) 0.22022(18) 0.1175(19) Uani 1 1 d .
O1 O -0.0564(2) 0.0590(3) 0.28644(9) 0.0461(6) Uani 1 1 d .
O2 O -0.1257(2) 0.3694(2) 0.20141(9) 0.0484(7) Uani 1 1 d .
O3 O 0.11520(19) 0.3336(2) 0.28777(10) 0.0498(7) Uani 1 1 d .
O4 O 0.1418(2) -0.1963(2) 0.20707(9) 0.0499(7) Uani 1 1 d .
O5 O -0.0616(2) -0.0652(3) 0.12835(9) 0.0517(7) Uani 1 1 d .
O6 O 0.1381(2) 0.0889(2) 0.17188(9) 0.0593(8) Uani 1 1 d D
O7 O -0.1098(2) 0.1607(2) 0.18519(9) 0.0493(7) Uani 1 1 d .
O8 O 0.17345(19) 0.1398(2) 0.27533(10) 0.0542(7) Uani 1 1 d .
O9 O 0.0106(2) 0.0219(2) 0.07582(10) 0.0503(7) Uani 1 1 d .
O10 O 0.2338(2) -0.1983(3) 0.64298(10) 0.0686(8) Uani 1 1 d .
O11 O 0.3194(4) 0.2512(5) 0.17863(17) 0.1438(19) Uani 1 1 d .

loop_
_atom_site_aniso_label
_atom_site_aniso_U_11
_atom_site_aniso_U_22
_atom_site_aniso_U_33
_atom_site_aniso_U_23
_atom_site_aniso_U_13
_atom_site_aniso_U_12
C1 0.050(2) 0.028(2) 0.036(2) 0.0007(17) 0.0161(19) 0.0044(17)
C2 0.044(2) 0.026(2) 0.032(2) 0.0019(15) 0.0106(17) 0.0062(15)
C3 0.052(2) 0.043(2) 0.037(2) 0.0021(17) 0.0100(19) 0.0035(18)
C4 0.083(3) 0.058(3) 0.034(2) 0.000(2) 0.007(2) 0.004(3)
C5 0.065(3) 0.064(3) 0.065(3) -0.002(3) -0.014(3) 0.002(2)
C6 0.050(3) 0.056(3) 0.091(4) 0.007(3) 0.016(3) -0.001(2)
C7 0.047(2) 0.046(2) 0.055(3) 0.003(2) 0.017(2) 0.0006(19)
C8 0.037(2) 0.032(2) 0.031(2) 0.0013(16) 0.0126(16) -0.0058(16)
C9 0.0278(18) 0.033(2) 0.033(2) 0.0032(15) 0.0085(15) -0.0004(15)
C10 0.045(2) 0.044(2) 0.036(2) -0.0023(17) 0.0077(18) 0.0032(17)
C11 0.051(3) 0.085(4) 0.039(3) -0.006(2) 0.004(2) -0.001(2)
C12 0.045(3) 0.103(4) 0.044(3) 0.019(3) -0.003(2) -0.007(3)
C13 0.045(3) 0.055(3) 0.082(4) 0.033(3) 0.004(2) 0.010(2)
C14 0.043(2) 0.040(2) 0.057(3) 0.0044(19) 0.009(2) 0.0013(18)
C15 0.039(2) 0.035(2) 0.0275(19) -0.0034(16) 0.0135(17) -0.0047(16)
C16 0.034(2) 0.040(2) 0.033(2) 0.0011(16) 0.0102(17) -0.0044(16)
C17 0.048(3) 0.056(3) 0.062(3) -0.020(2) 0.017(2) -0.016(2)
C18 0.082(4) 0.081(4) 0.082(4) -0.032(3) 0.024(3) -0.041(3)
C19 0.054(4) 0.134(6) 0.089(4) -0.011(4) 0.003(3) -0.037(4)
C20 0.034(3) 0.119(5) 0.139(5) 0.011(4) 0.006(3) 0.009(3)
C21 0.043(3) 0.066(3) 0.088(3) 0.001(2) 0.017(3) 0.004(2)
C22 0.051(2) 0.031(2) 0.046(2) 0.0012(18) 0.018(2) -0.0022(17)
C23 0.052(2) 0.033(2) 0.039(2) -0.0036(17) 0.0141(19) -0.0033(17)
C24 0.038(2) 0.031(2) 0.035(2) 0.0001(17) 0.0177(17) 0.0029(16)
C25 0.059(2) 0.031(2) 0.038(2) 0.0030(17) 0.0220(19) -0.0029(17)
C26 0.057(2) 0.038(2) 0.041(2) -0.0068(18) 0.020(2) -0.0087(18)
C27 0.036(2) 0.035(2) 0.036(2) -0.0015(16) 0.0173(17) 0.0024(15)
C28 0.052(3) 0.038(3) 0.047(3) 0.0029(17) 0.021(2) -0.0034(16)
C29 0.049(3) 0.060(3) 0.043(3) -0.009(2) 0.017(2) -0.006(2)
C30 0.060(3) 0.047(3) 0.049(3) 0.005(2) 0.024(2) -0.008(2)
C31 0.057(2) 0.039(2) 0.040(2) -0.0031(17) 0.0206(19) -0.0084(18)
C32 0.178(8) 0.313(12) 0.137(8) -0.027(8) 0.030(7) -0.125(9)
C33 0.266(13) 0.385(18) 0.42(2) -0.209(15) 0.256(15) -0.135(12)
C34 0.108(6) 0.248(10) 0.085(5) 0.035(6) 0.021(5) -0.053(6)
Ce1 0.03499(15) 0.02616(16) 0.02643(15) 0.00017(7) 0.00688(11) -0.00237(8)
N1 0.053(2) 0.0330(19) 0.038(2) 0.0043(14) 0.0231(17) 0.0086(14)
N2 0.0439(19) 0.065(2) 0.039(2) 0.0108(17) 0.0201(16) 0.0019(17)
N7 0.103(4) 0.171(5) 0.070(3) -0.008(3) 0.023(3) -0.074(4)
O1 0.0652(17) 0.0411(15) 0.0342(15) 0.0085(12) 0.0214(13) 0.0142(13)
O2 0.0594(16) 0.0421(16) 0.0385(15) -0.0098(12) 0.0129(13) -0.0112(13)
O3 0.0399(15) 0.0440(16) 0.0612(18) -0.0028(13) 0.0145(13) 0.0106(12)
O4 0.0605(16) 0.0421(15) 0.0556(17) -0.0025(12) 0.0315(14) 0.0001(12)
O5 0.0681(18) 0.0528(17) 0.0324(15) 0.0025(13) 0.0171(13) -0.0093(14)
O6 0.0673(18) 0.0580(19) 0.0498(17) 0.0052(13) 0.0194(14) -0.0247(14)
O7 0.0528(16) 0.0370(16) 0.0412(16) 0.0086(12) -0.0009(12) 0.0053(12)
O8 0.0448(15) 0.0411(16) 0.0686(19) -0.0221(14) 0.0126(14) -0.0028(12)
O9 0.0540(18) 0.0570(18) 0.0396(17) -0.0009(12) 0.0175(14) -0.0138(13)
O10 0.0661(19) 0.101(2) 0.0361(17) 0.0237(15) 0.0171(15) -0.0023(16)
O11 0.120(4) 0.201(5) 0.099(3) -0.027(3) 0.029(3) -0.091(3)

loop_
_atom_type_symbol
_atom_type_description
_atom_type_scat_dispersion_real
_atom_type_scat_dispersion_imag
_atom_type_scat_source
C C 0.0033 0.0016 'International Tables Vol C Tables 4.2.6.8 and 6.1.1.4'
Ce Ce -0.2486 2.6331 'International Tables Vol C Tables 4.2.6.8 and 6.1.1.4'
N N 0.0061 0.0033 'International Tables Vol C Tables 4.2.6.8 and 6.1.1.4'
O O 0.0106 0.0060 'International Tables Vol C Tables 4.2.6.8 and 6.1.1.4'
H H 0.0000 0.0000 'International Tables Vol C Tables 4.2.6.8 and 6.1.1.4'

loop_
_geom_angle_atom_site_label_1
_geom_angle_atom_site_label_2
_geom_angle_atom_site_label_3
_geom_angle
_geom_angle_site_symmetry_1
_geom_angle_site_symmetry_3
O9 C1 O5 124.5(3) . .
O9 C1 C2 118.8(3) . .
O5 C1 C2 116.7(3) . .
C7 C2 C3 119.1(3) . .
C7 C2 C1 120.1(3) . .
C3 C2 C1 120.8(3) . .
C4 C3 C2 120.3(4) . .
C4 C3 H3 119.9 . .
C2 C3 H3 119.9 . .
C5 C4 C3 120.7(4) . .
C5 C4 H4 119.7 . .
C3 C4 H4 119.7 . .
C4 C5 C6 119.3(4) . .
C4 C5 H5 120.4 . .
C6 C5 H5 120.4 . .
C7 C6 C5 120.5(4) . .
C7 C6 H6 119.7 . .
C5 C6 H6 119.7 . .
C6 C7 C2 120.1(4) . .
C6 C7 H7 119.9 . .
C2 C7 H7 119.9 . .
O2 C8 O7 124.3(3) . .
O2 C8 C9 116.8(3) . .
O7 C8 C9 118.8(3) . .
C10 C9 C14 118.4(3) . .
C10 C9 C8 120.9(3) . .
C14 C9 C8 120.5(3) . .
C11 C10 C9 121.0(4) . .
C11 C10 H10 119.5 . .
C9 C10 H10 119.5 . .
C12 C11 C10 120.9(4) . .
C12 C11 H11 119.5 . .
C10 C11 H11 119.5 . .
C11 C12 C13 119.3(4) . .
C11 C12 H12 120.4 . .
C13 C12 H12 120.4 . .
C12 C13 C14 120.4(4) . .
C12 C13 H13 119.8 . .
C14 C13 H13 119.8 . .
C9 C14 C13 119.8(4) . .
C9 C14 H14 120.1 . .
C13 C14 H14 120.1 . .
O8 C15 O3 124.1(3) . .
O8 C15 C16 117.9(3) . .
O3 C15 C16 118.0(3) . .
C17 C16 C21 118.9(3) . .
C17 C16 C15 121.0(3) . .
C21 C16 C15 120.1(3) . .
C18 C17 C16 120.3(4) . .
C18 C17 H17 119.8 . .
C16 C17 H17 119.8 . .
C19 C18 C17 121.3(5) . .
C19 C18 H18 119.3 . .
C17 C18 H18 119.3 . .
C18 C19 C20 120.1(5) . .
C18 C19 H19 120.0 . .
C20 C19 H19 120.0 . .
C19 C20 C21 120.2(5) . .
C19 C20 H20 119.9 . .
C21 C20 H20 119.9 . .
C16 C21 C20 119.2(4) . .
C16 C21 H21 120.4 . .
C20 C21 H21 120.4 . .
N1 C22 C23 120.5(3) . .
N1 C22 H22 119.8 . .
C23 C22 H22 119.8 . .
C22 C23 C24 122.1(3) . .
C22 C23 H23 118.9 . .
C24 C23 H23 118.9 . .
C23 C24 C25 115.9(3) . .
C23 C24 C27 122.3(3) . .
C25 C24 C27 121.8(3) . .
C26 C25 C24 121.4(3) . .
C26 C25 H25 119.3 . .
C24 C25 H25 119.3 . .
N1 C26 C25 120.4(3) . .
N1 C26 H26 119.8 . .
C25 C26 H26 119.8 . .
C31 C27 C28 114.9(3) . .
C31 C27 C24 123.3(3) . .
C28 C27 C24 121.7(3) . .
C29 C28 C27 122.1(3) . .
C29 C28 H28 119.0 . .
C27 C28 H28 119.0 . .
N2 C29 C28 120.9(4) . .
N2 C29 H29 119.5 . .
C28 C29 H29 119.5 . .
N2 C30 C31 121.3(3) . .
N2 C30 H30 119.3 . .
C31 C30 H30 119.3 . .
C30 C31 C27 121.8(3) . .
C30 C31 H31 119.1 . .
C27 C31 H31 119.1 . .
N7 C32 H32A 109.5 . .
N7 C32 H32B 109.5 . .
H32A C32 H32B 109.5 . .
N7 C32 H32C 109.5 . .
H32A C32 H32C 109.5 . .
H32B C32 H32C 109.5 . .
N7 C33 H33A 109.5 . .
N7 C33 H33B 109.5 . .
H33A C33 H33B 109.5 . .
N7 C33 H33C 109.5 . .
H33A C33 H33C 109.5 . .
H33B C33 H33C 109.5 . .
O11 C34 N7 137.3(8) . .
O11 C34 H34 111.4 . .
N7 C34 H34 111.4 . .
O3 Ce1 O7 91.92(9) 2_545 .
O3 Ce1 O2 81.64(8) 2_545 2_545
O7 Ce1 O2 143.15(9) . 2_545
O3 Ce1 O8 149.52(9) 2_545 .
O7 Ce1 O8 94.55(8) . .
O2 Ce1 O8 75.39(9) 2_545 .
O3 Ce1 O5 72.77(8) 2_545 .
O7 Ce1 O5 75.96(8) . .
O2 Ce1 O5 134.38(8) 2_545 .
O8 Ce1 O5 137.66(9) . .
O3 Ce1 O6 140.95(8) 2_545 .
O7 Ce1 O6 87.75(9) . .
O2 Ce1 O6 119.59(8) 2_545 .
O8 Ce1 O6 69.17(8) . .
O5 Ce1 O6 69.30(8) . .
O3 Ce1 O4 86.20(8) 2_545 .
O7 Ce1 O4 148.77(8) . .
O2 Ce1 O4 67.38(8) 2_545 .
O8 Ce1 O4 102.77(8) . .
O5 Ce1 O4 73.71(8) . .
O6 Ce1 O4 74.75(8) . .
O3 Ce1 O1 74.87(9) 2_545 .
O7 Ce1 O1 70.42(8) . .
O2 Ce1 O1 72.88(8) 2_545 .
O8 Ce1 O1 79.35(8) . .
O5 Ce1 O1 131.80(8) . .
O6 Ce1 O1 140.03(9) . .
O4 Ce1 O1 137.96(8) . .
O1 N1 C26 120.7(3) . .
O1 N1 C22 119.7(3) . .
C26 N1 C22 119.6(3) . .
O10 N2 C30 121.6(3) . .
O10 N2 C29 119.5(3) . .
C30 N2 C29 118.9(3) . .
C34 N7 C32 131.0(8) . .
C34 N7 C33 120.9(7) . .
C32 N7 C33 106.9(7) . .
N1 O1 Ce1 125.46(19) . .
C8 O2 Ce1 157.1(2) . 2
C15 O3 Ce1 178.6(2) . 2
Ce1 O4 H4A 136.8 . .
Ce1 O4 H4B 107.4 . .
H4A O4 H4B 113.3 . .
C1 O5 Ce1 144.8(2) . .
Ce1 O6 H6B 138.6 . .
Ce1 O6 H6A 106.0 . .
H6B O6 H6A 112.7 . .
C8 O7 Ce1 161.0(2) . .
C15 O8 Ce1 143.9(2) . .

loop_
_geom_bond_atom_site_label_1
_geom_bond_atom_site_label_2
_geom_bond_distance
_geom_bond_site_symmetry_2
C1 O9 1.247(4) .
C1 O5 1.260(4) .
C1 C2 1.507(5) .
C2 C7 1.375(5) .
C2 C3 1.381(5) .
C3 C4 1.370(5) .
C3 H3 0.9300 .
C4 C5 1.365(6) .
C4 H4 0.9300 .
C5 C6 1.377(6) .
C5 H5 0.9300 .
C6 C7 1.372(5) .
C6 H6 0.9300 .
C7 H7 0.9300 .
C8 O2 1.253(4) .
C8 O7 1.255(4) .
C8 C9 1.497(4) .
C9 C10 1.373(4) .
C9 C14 1.381(4) .
C10 C11 1.361(5) .
C10 H10 0.9300 .
C11 C12 1.352(6) .
C11 H11 0.9300 .
C12 C13 1.371(6) .
C12 H12 0.9300 .
C13 C14 1.383(5) .
C13 H13 0.9300 .
C14 H14 0.9300 .
C15 O8 1.244(4) .
C15 O3 1.248(4) .
C15 C16 1.502(4) .
C16 C17 1.376(5) .
C16 C21 1.378(5) .
C17 C18 1.361(6) .
C17 H17 0.9300 .
C18 C19 1.342(7) .
C18 H18 0.9300 .
C19 C20 1.350(7) .
C19 H19 0.9300 .
C20 C21 1.402(6) .
C20 H20 0.9300 .
C21 H21 0.9300 .
C22 N1 1.354(4) .
C22 C23 1.364(5) .
C22 H22 0.9300 .
C23 C24 1.383(5) .
C23 H23 0.9300 .
C24 C25 1.394(4) .
C24 C27 1.467(5) .
C25 C26 1.374(5) .
C25 H25 0.9300 .
C26 N1 1.353(4) .
C26 H26 0.9300 .
C27 C31 1.386(4) .
C27 C28 1.397(5) .
C28 C29 1.360(5) .
C28 H28 0.9300 .
C29 N2 1.351(5) .
C29 H29 0.9300 .
C30 N2 1.342(4) .
C30 C31 1.368(5) .
C30 H30 0.9300 .
C31 H31 0.9300 .
C32 N7 1.403(8) .
C32 H32A 0.9600 .
C32 H32B 0.9600 .
C32 H32C 0.9600 .
C33 N7 1.425(10) .
C33 H33A 0.9600 .
C33 H33B 0.9600 .
C33 H33C 0.9600 .
C34 O11 1.150(7) .
C34 N7 1.237(7) .
C34 H34 0.9300 .
Ce1 O3 2.395(2) 2_545
Ce1 O7 2.408(2) .
Ce1 O2 2.418(2) 2_545
Ce1 O8 2.443(2) .
Ce1 O5 2.496(2) .
Ce1 O6 2.540(2) .
Ce1 O4 2.546(2) .
Ce1 O1 2.567(2) .
N1 O1 1.325(4) .
N2 O10 1.302(4) .
O2 Ce1 2.418(2) 2
O3 Ce1 2.395(2) 2
O4 H4A 0.7820 .
O4 H4B 0.9114 .
O6 H6B 0.8050 .
O6 H6A 0.9917 .
